data_7229078
loop_
_publ_author_name
'Uchida, Sayaka'
'Hosono, Reina'
'Eguchi, Ryo'
'Kawahara, Ryosuke'
'Osuga, Ryota'
'Kondo, Junko Nomura'
'Hibino, Mitsuhiro'
'Mizuno, Noritaka'

_publ_section_title
;
 Proton Conduction in Alkali Metal Ion-Exchanged Porous Ionic Crystals
;
_journal_name_full 'Phys. Chem. Chem. Phys.'
_journal_paper_doi 10.1039/C7CP04619G
_journal_year 2017
_chemical_formula_moiety 'C54 H66 Cr6 N6 Na4 O68.5 Si W12'
_chemical_formula_sum 'C54 H66 Cr6 N6 Na4 O68.5 Si W12'
_chemical_formula_weight 4533.34
_space_group_crystal_system triclinic
_space_group_IT_number 2
_space_group_name_Hall '-P 1'
_space_group_name_H-M_alt 'P -1'
_symmetry_space_group_name_Hall '-P 1'
_symmetry_space_group_name_H-M 'P -1'
_atom_sites_solution_primary direct
_atom_sites_solution_secondary difmap
_audit_creation_date 2017-02-28
_audit_creation_method 'by CrystalStructure 4.2'
_audit_update_record
;
2017-06-30 deposited with the CCDC.
2017-09-06 downloaded from the CCDC.
;
_cell_angle_alpha 76.600(8)
_cell_angle_beta 73.782(8)
_cell_angle_gamma 73.784(8)
_cell_formula_units_Z 2
_cell_length_a 13.535(3)
_cell_length_b 20.577(5)
_cell_length_c 20.603(5)
_cell_measurement_reflns_used 15048
_cell_measurement_temperature 93
_cell_measurement_theta_max 25.38
_cell_measurement_theta_min 2.18
_cell_volume 5217(2)
_computing_cell_refinement CrystalClear
_computing_data_collection 'CrystalClear (Rigaku Inc., 2007)'
_computing_data_reduction CrystalClear
_computing_molecular_graphics 'CrystalStructure 4.2'
_computing_publication_material 'CrystalStructure 4.2 (Rigaku, 2015)'
_computing_structure_refinement SHELXL-2014/8
_computing_structure_solution 'SHELXL97 (Sheldrick, 2008)'
_diffrn_ambient_temperature 93
_diffrn_detector_area_resol_mean 7.314
_diffrn_measured_fraction_theta_full 0.976
_diffrn_measured_fraction_theta_max 0.973
_diffrn_measurement_device_type 'Rigaku Saturn70'
_diffrn_measurement_method \w
_diffrn_radiation_type 'Mo K\a'
_diffrn_radiation_wavelength 0.71075
_diffrn_reflns_av_R_equivalents 0.0930
_diffrn_reflns_Laue_measured_fraction_full 0.976
_diffrn_reflns_Laue_measured_fraction_max 0.973
_diffrn_reflns_limit_h_max 16
_diffrn_reflns_limit_h_min -16
_diffrn_reflns_limit_k_max 19
_diffrn_reflns_limit_k_min -24
_diffrn_reflns_limit_l_max 24
_diffrn_reflns_limit_l_min -17
_diffrn_reflns_number 36191
_diffrn_reflns_point_group_measured_fraction_full 0.976
_diffrn_reflns_point_group_measured_fraction_max 0.973
_diffrn_reflns_theta_full 25.242
_diffrn_reflns_theta_max 25.381
_diffrn_reflns_theta_min 2.176
_exptl_absorpt_coefficient_mu 13.912
_exptl_absorpt_correction_T_max 0.015
_exptl_absorpt_correction_T_min 0.006
_exptl_absorpt_correction_type multi-scan
_exptl_absorpt_process_details 'REQAB (Rigaku, 1998)'
_exptl_crystal_colour brown
_exptl_crystal_density_diffrn 2.886
_exptl_crystal_density_meas ?
_exptl_crystal_density_method 'not measured'
_exptl_crystal_description block
_exptl_crystal_F_000 4140.00
_exptl_crystal_size_max 0.500
_exptl_crystal_size_mid 0.500
_exptl_crystal_size_min 0.300
_refine_diff_density_max 3.32
_refine_diff_density_min -2.97
_refine_ls_goodness_of_fit_ref 0.990
_refine_ls_hydrogen_treatment undef
_refine_ls_number_parameters 856
_refine_ls_number_reflns 18655
_refine_ls_number_restraints 0
_refine_ls_R_factor_all 0.0963
_refine_ls_R_factor_gt 0.0716
_refine_ls_shift/su_max 0.001
_refine_ls_structure_factor_coef Fsqd
_refine_ls_weighting_details 'w = 1/[\s^2^(Fo^2^)+(0.0687P)^2^] where P=(Fo^2^+2Fc^2^)/3'
_refine_ls_weighting_scheme calc
_refine_ls_wR_factor_gt 0.1757
_refine_ls_wR_factor_ref 0.1946
_reflns_number_gt 10690
_reflns_number_total 18655
_reflns_threshold_expression F^2^>2.0\s(F^2^)
_cod_data_source_file c7cp04619g2.cif
_cod_data_source_block 'global_CCDC1'
_cod_depositor_comments
;
The following automatic conversions were performed:

'_exptl_crystal_density_meas' value 'not measured' was changed to '?'
- the value is perceived as not measured.

Automatic conversion script
Id: cif_fix_values 4973 2017-02-22 13:04:09Z antanas 
;
_cod_database_code 7229078

loop_
_space_group_symop_id
_space_group_symop_operation_xyz
1 +X,+Y,+Z
2 -X,-Y,-Z

loop_
_atom_site_label
_atom_site_type_symbol
_atom_site_fract_x
_atom_site_fract_y
_atom_site_fract_z
_atom_site_U_iso_or_equiv
_atom_site_adp_type
_atom_site_occupancy
_atom_site_site_symmetry_order
_atom_site_calc_flag
_atom_site_refinement_flags_posn
_atom_site_refinement_flags_occupancy
W1 W 0.45054(6) 0.05601(4) 0.77740(3) 0.02270(18) Uani 1 1 d . .
W2 W 0.04989(6) 0.36016(4) 0.80522(4) 0.02463(18) Uani 1 1 d . .
W3 W 0.45000(6) 0.19486(4) 0.63971(4) 0.02494(18) Uani 1 1 d . .
W4 W -0.01022(6) 0.20902(4) 0.79179(4) 0.02393(18) Uani 1 1 d . .
W5 W 0.04946(6) 0.22272(4) 0.94385(4) 0.02243(18) Uani 1 1 d . .
W6 W 0.51029(6) 0.20816(4) 0.79125(3) 0.02360(18) Uani 1 1 d . .
W7 W 0.31033(7) 0.22318(4) 0.94261(4) 0.0312(2) Uani 1 1 d . .
W8 W 0.19024(7) 0.05728(4) 0.77685(4) 0.0312(2) Uani 1 1 d . .
W9 W 0.18942(8) 0.19567(4) 0.63973(4) 0.0390(2) Uani 1 1 d . .
W10 W 0.31108(8) 0.36016(4) 0.80444(4) 0.0384(2) Uani 1 1 d . .
W11 W 0.25021(7) 0.07094(4) 0.92892(4) 0.0355(2) Uani 1 1 d . .
W12 W 0.25022(8) 0.34632(4) 0.65339(4) 0.0348(2) Uani 1 1 d . .
Cr1 Cr -0.0344(2) 0.81024(14) 0.70904(13) 0.0209(6) Uani 1 1 d . .
Cr2 Cr 0.0286(2) 0.67529(14) 0.63047(13) 0.0201(6) Uani 1 1 d . .
Cr3 Cr 0.0284(2) 0.65416(14) 0.79491(13) 0.0222(6) Uani 1 1 d . .
Cr4 Cr 0.5286(2) 0.63066(14) 0.67499(13) 0.0207(6) Uani 1 1 d . .
Cr5 Cr 0.5285(2) 0.79483(14) 0.65404(13) 0.0228(6) Uani 1 1 d . .
Cr6 Cr 0.4656(2) 0.70906(15) 0.80994(13) 0.0219(6) Uani 1 1 d . .
Si1 Si 0.2501(4) 0.2082(2) 0.7915(2) 0.0142(9) Uani 1 1 d . .
Na1 Na 0.0543(5) 0.0708(3) 1.1233(3) 0.0190(14) Uiso 1 1 d . .
Na2 Na 0.5546(6) 0.1232(3) 1.0710(3) 0.0254(15) Uiso 1 1 d . .
Na3 Na 0.2851(6) -0.1436(4) 1.0724(4) 0.0351(18) Uiso 1 1 d . .
Na4 Na 0.2146(7) -0.0724(4) 1.1433(4) 0.0390(19) Uiso 1 1 d . .
O1 O 0.363(2) 0.1777(12) 0.7595(11) 0.028(6) Uiso 0.5 1 d . P
O2 O 0.3265(17) 0.2363(10) 0.8204(9) 0.013(4) Uiso 0.5 1 d . P
O3 O 0.2840(17) 0.2296(10) 0.7073(10) 0.014(5) Uiso 0.5 1 d . P
O4 O 0.2185(17) 0.2897(10) 0.7716(10) 0.017(5) Uiso 0.5 1 d . P
O5 O 0.1752(18) 0.1821(11) 0.7621(10) 0.020(5) Uiso 0.5 1 d . P
O6 O 0.1355(18) 0.2382(11) 0.8218(10) 0.020(5) Uiso 0.5 1 d . P
O7 O 0.2826(16) 0.1275(9) 0.8075(9) 0.010(4) Uiso 0.5 1 d . P
O8 O 0.2156(19) 0.1923(11) 0.8762(11) 0.022(5) Uiso 0.5 1 d . P
O9 O 0.0523(14) 0.2184(8) 0.6968(8) 0.064(5) Uiso 1 1 d . .
O10 O 0.2054(14) 0.1039(8) 0.6871(8) 0.069(5) Uiso 1 1 d . .
O11 O 0.3362(16) 0.1793(9) 0.6146(9) 0.084(6) Uiso 1 1 d . .
O12 O 0.1939(16) 0.2890(9) 0.6224(9) 0.081(6) Uiso 1 1 d . .
O13 O 0.1186(16) 0.3729(9) 0.7103(9) 0.081(6) Uiso 1 1 d . .
O14 O 0.3059(14) 0.3765(8) 0.7114(8) 0.066(5) Uiso 1 1 d . .
O15 O 0.3818(17) 0.2903(10) 0.6220(10) 0.094(6) Uiso 1 1 d . .
O16 O 0.4770(12) 0.1025(7) 0.6869(7) 0.043(4) Uiso 1 1 d . .
O17 O 0.5218(12) 0.2160(7) 0.6979(7) 0.045(4) Uiso 1 1 d . .
O18 O 0.4482(16) 0.3008(9) 0.7808(9) 0.080(6) Uiso 1 1 d . .
O19 O 0.4510(13) 0.2007(8) 0.8864(8) 0.057(4) Uiso 1 1 d . .
O20 O 0.1852(16) 0.0433(9) 0.8709(9) 0.083(6) Uiso 1 1 d . .
O21 O 0.5204(11) 0.1152(7) 0.7982(7) 0.043(4) Uiso 1 1 d . .
O22 O 0.2996(15) 0.3133(9) 0.8980(9) 0.074(5) Uiso 1 1 d . .
O23 O 0.0516(15) 0.1140(9) 0.8007(8) 0.071(5) Uiso 1 1 d . .
O24 O 0.3375(15) 0.0296(9) 0.7590(9) 0.073(5) Uiso 1 1 d . .
O25 O 0.1592(15) 0.2416(9) 0.9706(9) 0.075(5) Uiso 1 1 d . .
O26 O -0.0241(12) 0.2017(7) 0.8878(7) 0.046(4) Uiso 1 1 d . .
O27 O -0.0190(11) 0.3020(7) 0.7846(7) 0.042(3) Uiso 1 1 d . .
O28 O 0.3167(16) 0.1312(9) 0.9498(9) 0.081(6) Uiso 1 1 d . .
O29 O 0.1638(15) 0.3820(8) 0.8238(8) 0.069(5) Uiso 1 1 d . .
O30 O 0.0255(12) 0.3132(7) 0.8967(7) 0.046(4) Uiso 1 1 d . .
O31 O 0.1139(17) 0.1291(10) 0.9586(10) 0.087(6) Uiso 1 1 d . .
O32 O 0.3846(14) 0.0440(8) 0.8710(8) 0.068(5) Uiso 1 1 d . .
O33 O -0.0431(12) 0.2273(7) 1.0171(7) 0.050(4) Uiso 1 1 d . .
O34 O 0.2493(12) 0.4114(7) 0.5892(7) 0.048(4) Uiso 1 1 d . .
O35 O 0.1582(11) 0.1917(6) 0.5683(6) 0.039(3) Uiso 1 1 d . .
O36 O 0.3410(11) 0.4304(6) 0.8113(6) 0.039(3) Uiso 1 1 d . .
O37 O -0.0465(13) 0.4315(7) 0.8124(7) 0.054(4) Uiso 1 1 d . .
O38 O 0.3434(12) 0.2238(7) 1.0161(7) 0.048(4) Uiso 1 1 d . .
O39 O 0.1572(12) -0.0145(7) 0.7730(7) 0.046(4) Uiso 1 1 d . .
O40 O 0.5445(13) 0.1868(7) 0.5689(7) 0.052(4) Uiso 1 1 d . .
O41 O 0.5485(12) -0.0171(7) 0.7722(7) 0.051(4) Uiso 1 1 d . .
O42 O 0.2511(10) 0.0039(6) 0.9955(6) 0.029(3) Uiso 1 1 d . .
O43 O 0.6323(12) 0.2060(7) 0.7916(7) 0.048(4) Uiso 1 1 d . .
O44 O -0.1325(13) 0.2083(7) 0.7943(7) 0.051(4) Uiso 1 1 d . .
O100 O 0.0054(8) 0.7136(5) 0.7117(5) 0.017(2) Uani 1 1 d . .
O101 O -0.0433(10) 0.6019(6) 0.6800(5) 0.027(3) Uani 1 1 d . .
O102 O -0.0650(11) 0.5969(6) 0.7915(5) 0.032(3) Uani 1 1 d . .
O103 O 0.1543(10) 0.5901(6) 0.7510(6) 0.028(3) Uani 1 1 d . .
O104 O 0.1688(10) 0.6158(6) 0.6382(6) 0.029(3) Uani 1 1 d . .
O105 O -0.0944(10) 0.7079(6) 0.8541(6) 0.031(3) Uani 1 1 d . .
O106 O -0.1544(10) 0.8044(6) 0.7882(6) 0.030(3) Uani 1 1 d . .
O107 O 0.1225(10) 0.7037(6) 0.8088(6) 0.034(3) Uani 1 1 d . .
O108 O 0.0518(10) 0.8126(6) 0.7741(7) 0.033(3) Uani 1 1 d . .
O109 O -0.1286(10) 0.8271(6) 0.6473(6) 0.026(3) Uani 1 1 d . .
O110 O -0.1048(9) 0.7302(6) 0.6086(6) 0.027(3) Uani 1 1 d . .
O111 O 0.0856(10) 0.8262(7) 0.6330(6) 0.035(3) Uani 1 1 d . .
O112 O 0.1026(10) 0.7452(7) 0.5705(6) 0.034(3) Uani 1 1 d . .
O113 O 0.5071(8) 0.7124(6) 0.7130(5) 0.020(3) Uani 1 1 d . .
O114 O 0.4556(10) 0.6787(6) 0.6017(5) 0.027(3) Uani 1 1 d . .
O115 O 0.4361(11) 0.7918(6) 0.5966(6) 0.031(3) Uani 1 1 d . .
O116 O 0.6693(10) 0.6375(7) 0.6163(6) 0.032(3) Uani 1 1 d . .
O117 O 0.6564(9) 0.7508(6) 0.5899(6) 0.029(3) Uani 1 1 d . .
O118 O 0.6252(10) 0.8070(7) 0.7049(6) 0.036(3) Uani 1 1 d . .
O119 O 0.5516(10) 0.7736(7) 0.8133(5) 0.035(3) Uani 1 1 d . .
O120 O 0.3461(9) 0.7891(6) 0.8054(5) 0.026(3) Uani 1 1 d . .
O121 O 0.4056(9) 0.8545(5) 0.7074(6) 0.027(3) Uani 1 1 d . .
O122 O 0.6037(10) 0.5698(6) 0.7442(6) 0.030(3) Uani 1 1 d . .
O123 O 0.5855(10) 0.6301(6) 0.8256(6) 0.033(3) Uani 1 1 d . .
O124 O 0.3937(9) 0.6080(6) 0.7315(6) 0.026(3) Uani 1 1 d . .
O125 O 0.3720(9) 0.6464(6) 0.8276(5) 0.025(3) Uani 1 1 d . .
O200 O 0.5000 0.0000 1.0000 0.025(8) Uiso 0.5 2 d S P
O201 O 0.4504(17) -0.0525(10) 1.0490(10) 0.018(5) Uiso 0.5 1 d . P
O202 O 0.0000 0.0000 1.0000 0.035(9) Uiso 0.5 2 d S P
O203 O 0.0453(19) -0.0468(11) 1.0549(11) 0.024(5) Uiso 0.5 1 d . P
O204 O 0.305(2) 0.0608(12) 1.1269(12) 0.031(6) Uiso 0.5 1 d . P
O205 O -0.196(3) 0.1277(15) 1.0607(15) 0.060(9) Uiso 0.5 1 d . P
N1 N -0.0794(13) 0.9177(7) 0.7023(7) 0.029(3) Uiso 1 1 d . .
N2 N 0.0515(11) 0.6303(7) 0.5437(7) 0.022(3) Uiso 1 1 d . .
N3 N 0.0578(12) 0.5904(7) 0.8877(7) 0.025(3) Uiso 1 1 d . .
N4 N 0.5508(11) 0.5431(7) 0.6308(7) 0.023(3) Uiso 1 1 d . .
N5 N 0.5563(12) 0.8873(7) 0.5907(7) 0.026(3) Uiso 1 1 d . .
N6 N 0.4182(12) 0.7030(7) 0.9186(7) 0.026(3) Uiso 1 1 d . .
C1 C -0.0106(17) 0.9544(10) 0.6955(10) 0.041(5) Uiso 1 1 d . .
C2 C -0.0319(19) 1.0221(11) 0.6838(11) 0.048(6) Uiso 1 1 d . .
C3 C -0.1378(16) 1.0605(10) 0.6766(9) 0.034(4) Uiso 1 1 d . .
C4 C -0.2093(15) 1.0214(9) 0.6869(9) 0.031(4) Uiso 1 1 d . .
C5 C -0.1837(16) 0.9545(9) 0.6988(9) 0.032(4) Uiso 1 1 d . .
C6 C -0.169(2) 1.1379(12) 0.6621(12) 0.055(6) Uiso 1 1 d . .
C7 C -0.096(3) 1.1643(17) 0.5952(18) 0.112(12) Uiso 1 1 d . .
C8 C 0.0196(16) 0.6696(9) 0.4872(9) 0.033(4) Uiso 1 1 d . .
C9 C 0.0365(15) 0.6395(9) 0.4282(8) 0.026(4) Uiso 1 1 d . .
C10 C 0.0832(15) 0.5720(9) 0.4285(8) 0.026(4) Uiso 1 1 d . .
C11 C 0.1139(15) 0.5323(9) 0.4853(8) 0.026(4) Uiso 1 1 d . .
C12 C 0.0953(15) 0.5643(9) 0.5430(9) 0.029(4) Uiso 1 1 d . .
C13 C 0.1026(17) 0.5394(10) 0.3656(9) 0.037(5) Uiso 1 1 d . .
C14 C 0.195(2) 0.5660(12) 0.3081(12) 0.056(6) Uiso 1 1 d . .
C15 C 0.0909(16) 0.5232(9) 0.8875(9) 0.033(4) Uiso 1 1 d . .
C16 C 0.1353(18) 0.4783(10) 0.9428(10) 0.041(5) Uiso 1 1 d . .
C17 C 0.1421(17) 0.5086(10) 0.9942(10) 0.042(5) Uiso 1 1 d . .
C18 C 0.1055(17) 0.5809(10) 0.9930(10) 0.040(5) Uiso 1 1 d . .
C19 C 0.0614(15) 0.6183(9) 0.9380(9) 0.027(4) Uiso 1 1 d . .
C20 C 0.203(2) 0.4637(12) 1.0485(11) 0.053(6) Uiso 1 1 d . .
C21 C 0.323(3) 0.4716(18) 1.0240(18) 0.121(13) Uiso 1 1 d . .
C22 C 0.5983(15) 0.5431(9) 0.5631(9) 0.030(4) Uiso 1 1 d . .
C23 C 0.6127(15) 0.4865(9) 0.5330(8) 0.026(4) Uiso 1 1 d . .
C24 C 0.5804(15) 0.4295(9) 0.5705(9) 0.031(4) Uiso 1 1 d . .
C25 C 0.5362(17) 0.4279(10) 0.6386(10) 0.038(5) Uiso 1 1 d . .
C26 C 0.5192(16) 0.4849(9) 0.6689(9) 0.033(4) Uiso 1 1 d . .
C27 C 0.6027(17) 0.3669(10) 0.5376(10) 0.039(5) Uiso 1 1 d . .
C28 C 0.693(2) 0.3102(11) 0.5648(11) 0.052(6) Uiso 1 1 d . .
C29 C 0.5918(14) 0.8883(9) 0.5225(8) 0.026(4) Uiso 1 1 d . .
C30 C 0.6327(16) 0.9422(10) 0.4787(9) 0.035(5) Uiso 1 1 d . .
C31 C 0.6431(17) 0.9977(10) 0.5090(10) 0.041(5) Uiso 1 1 d . .
C32 C 0.6049(15) 0.9933(9) 0.5804(9) 0.031(4) Uiso 1 1 d . .
C33 C 0.5601(17) 0.9364(10) 0.6199(10) 0.040(5) Uiso 1 1 d . .
C34 C 0.700(2) 1.0512(12) 0.4620(12) 0.057(6) Uiso 1 1 d . .
C35 C 0.820(3) 1.0282(18) 0.4703(18) 0.119(13) Uiso 1 1 d . .
C36 C 0.3187(14) 0.6982(8) 0.9531(8) 0.025(4) Uiso 1 1 d . .
C37 C 0.2884(17) 0.6870(10) 1.0200(10) 0.038(5) Uiso 1 1 d . .
C38 C 0.3613(16) 0.6773(9) 1.0606(9) 0.034(5) Uiso 1 1 d . .
C39 C 0.4638(18) 0.6839(10) 1.0244(10) 0.045(5) Uiso 1 1 d . .
C40 C 0.4920(15) 0.6970(9) 0.9540(9) 0.028(4) Uiso 1 1 d . .
C41 C 0.329(2) 0.6604(12) 1.1396(12) 0.056(6) Uiso 1 1 d . .
C42 C 0.403(3) 0.5931(16) 1.1653(15) 0.092(10) Uiso 1 1 d . .
C43 C -0.1500(13) 0.7884(8) 0.6143(8) 0.019(4) Uiso 1 1 d . .
C44 C 0.1274(15) 0.7944(9) 0.5800(8) 0.027(4) Uiso 1 1 d . .
C45 C -0.1615(16) 0.7633(9) 0.8418(9) 0.030(4) Uiso 1 1 d . .
C46 C 0.1147(16) 0.7664(10) 0.8018(9) 0.031(4) Uiso 1 1 d . .
C47 C 0.2014(15) 0.5834(9) 0.6905(8) 0.026(4) Uiso 1 1 d . .
C48 C -0.0791(14) 0.5811(8) 0.7423(8) 0.024(4) Uiso 1 1 d . .
C49 C 0.4193(15) 0.7424(9) 0.5806(8) 0.026(4) Uiso 1 1 d . .
C50 C 0.7046(16) 0.6913(10) 0.5831(9) 0.034(5) Uiso 1 1 d . .
C51 C 0.3474(14) 0.6124(8) 0.7918(8) 0.023(4) Uiso 1 1 d . .
C52 C 0.6270(17) 0.5793(10) 0.7961(10) 0.036(5) Uiso 1 1 d . .
C53 C 0.3382(17) 0.8436(10) 0.7606(10) 0.039(5) Uiso 1 1 d . .
C54 C 0.6177(17) 0.8003(10) 0.7680(10) 0.038(5) Uiso 1 1 d . .

loop_
_atom_site_aniso_label
_atom_site_aniso_U_11
_atom_site_aniso_U_22
_atom_site_aniso_U_33
_atom_site_aniso_U_23
_atom_site_aniso_U_13
_atom_site_aniso_U_12
W1 0.0081(4) 0.0353(4) 0.0227(3) -0.0068(3) -0.0092(3) 0.0054(3)
W2 0.0128(4) 0.0290(4) 0.0332(4) -0.0102(3) -0.0105(3) 0.0027(3)
W3 0.0134(4) 0.0374(5) 0.0248(4) -0.0099(3) -0.0060(3) -0.0015(3)
W4 0.0079(4) 0.0295(4) 0.0328(4) -0.0038(3) -0.0111(3) 0.0035(3)
W5 0.0082(4) 0.0270(4) 0.0303(4) -0.0070(3) -0.0028(3) -0.0011(3)
W6 0.0078(4) 0.0364(4) 0.0246(4) -0.0038(3) -0.0045(3) -0.0023(3)
W7 0.0447(6) 0.0347(5) 0.0233(4) -0.0052(3) -0.0222(4) -0.0090(4)
W8 0.0455(6) 0.0269(4) 0.0302(4) -0.0050(3) -0.0177(4) -0.0135(4)
W9 0.0489(6) 0.0367(5) 0.0358(4) -0.0154(4) -0.0378(4) 0.0188(4)
W10 0.0476(6) 0.0389(5) 0.0333(4) -0.0155(4) 0.0096(4) -0.0283(4)
W11 0.0258(5) 0.0440(5) 0.0392(4) 0.0229(4) -0.0263(4) -0.0177(4)
W12 0.0473(6) 0.0317(5) 0.0285(4) 0.0129(3) -0.0232(4) -0.0141(4)
Cr1 0.0137(15) 0.0239(15) 0.0284(14) -0.0045(11) -0.0125(12) -0.0017(12)
Cr2 0.0113(15) 0.0267(16) 0.0211(13) -0.0037(11) -0.0083(11) 0.0021(12)
Cr3 0.0185(16) 0.0274(16) 0.0241(14) -0.0058(11) -0.0160(12) 0.0015(12)
Cr4 0.0134(15) 0.0275(16) 0.0225(13) -0.0040(11) -0.0082(11) -0.0029(12)
Cr5 0.0212(16) 0.0268(16) 0.0227(14) -0.0048(11) -0.0066(12) -0.0072(13)
Cr6 0.0105(15) 0.0361(17) 0.0205(13) -0.0038(11) -0.0087(11) -0.0034(12)
Si1 0.012(2) 0.022(3) 0.012(2) -0.0022(17) -0.0103(17) -0.004(2)
O100 0.015(6) 0.004(5) 0.035(6) -0.005(4) -0.012(5) 0.001(4)
O101 0.036(8) 0.031(7) 0.019(6) -0.004(5) -0.016(5) -0.003(6)
O102 0.046(9) 0.035(8) 0.015(6) 0.001(5) -0.013(6) -0.008(7)
O103 0.024(7) 0.024(7) 0.033(7) -0.012(5) -0.021(6) 0.023(5)
O104 0.019(7) 0.023(7) 0.048(8) -0.009(6) -0.026(6) 0.010(5)
O105 0.023(8) 0.042(8) 0.024(6) -0.008(6) -0.010(5) 0.006(6)
O106 0.028(8) 0.036(8) 0.023(6) -0.006(5) -0.001(5) -0.008(6)
O107 0.026(8) 0.028(7) 0.048(8) -0.007(6) -0.022(6) 0.008(6)
O108 0.026(8) 0.020(7) 0.057(8) -0.006(6) -0.027(7) 0.006(6)
O109 0.033(8) 0.021(7) 0.029(6) -0.005(5) -0.016(6) -0.002(6)
O110 0.019(7) 0.034(7) 0.027(6) -0.006(5) -0.016(5) 0.008(6)
O111 0.019(7) 0.050(9) 0.030(7) -0.011(6) 0.008(6) -0.006(6)
O112 0.035(9) 0.050(9) 0.023(6) -0.022(6) 0.005(6) -0.016(7)
O113 0.009(6) 0.036(7) 0.013(5) 0.001(5) -0.008(4) -0.001(5)
O114 0.034(8) 0.027(7) 0.022(6) -0.010(5) -0.014(5) 0.001(6)
O115 0.045(9) 0.023(7) 0.030(7) 0.002(5) -0.022(6) -0.007(6)
O116 0.015(7) 0.054(9) 0.031(7) -0.019(6) -0.003(5) -0.006(6)
O117 0.016(7) 0.031(7) 0.031(7) -0.010(5) 0.004(5) 0.002(6)
O118 0.020(8) 0.044(8) 0.042(8) -0.003(6) -0.002(6) -0.013(6)
O119 0.033(8) 0.060(9) 0.014(6) -0.001(6) -0.009(5) -0.017(7)
O120 0.016(7) 0.039(8) 0.019(6) 0.003(5) -0.008(5) -0.002(6)
O121 0.020(7) 0.018(6) 0.040(7) -0.012(5) -0.004(6) 0.004(5)
O122 0.028(8) 0.024(7) 0.036(7) -0.014(5) -0.016(6) 0.013(6)
O123 0.015(7) 0.050(9) 0.037(7) -0.016(6) -0.019(6) 0.007(6)
O124 0.013(7) 0.037(7) 0.033(7) -0.020(6) -0.007(5) -0.001(5)
O125 0.018(7) 0.037(7) 0.024(6) -0.004(5) -0.007(5) -0.013(6)

loop_
_atom_type_symbol
_atom_type_description
_atom_type_scat_dispersion_real
_atom_type_scat_dispersion_imag
_atom_type_scat_source
C C 0.0033 0.0016
;
International Tables for Crystallography
(Vol. C, Tables 4.2.6.8 and 6.1.1.4)
;
H H 0.0000 0.0000
;
International Tables for Crystallography
(Vol. C, Table 6.1.1.4)
;
N N 0.0061 0.0033
;
International Tables for Crystallography
(Vol. C, Tables 4.2.6.8 and 6.1.1.4)
;
O O 0.0106 0.0060
;
International Tables for Crystallography
(Vol. C, Tables 4.2.6.8 and 6.1.1.4)
;
Si Si 0.0817 0.0704
;
International Tables for Crystallography
(Vol. C, Tables 4.2.6.8 and 6.1.1.4)
;
W W -0.8490 6.8722
;
International Tables for Crystallography
(Vol. C, Tables 4.2.6.8 and 6.1.1.4)
;
Cr Cr 0.3209 0.6236
;
International Tables for Crystallography
(Vol. C, Tables 4.2.6.8 and 6.1.1.4)
;
Na Na 0.0362 0.0249
;
International Tables for Crystallography
(Vol. C, Tables 4.2.6.8 and 6.1.1.4)
;

loop_
_geom_angle_atom_site_label_1
_geom_angle_atom_site_label_2
_geom_angle_atom_site_label_3
_geom_angle
_geom_angle_site_symmetry_3
O41 W1 O16 101.5(6) .
O41 W1 O32 101.9(7) .
O16 W1 O32 156.5(7) .
O41 W1 O24 102.0(7) .
O16 W1 O24 88.7(7) .
O32 W1 O24 89.1(8) .
O41 W1 O21 100.9(7) .
O16 W1 O21 86.8(6) .
O32 W1 O21 86.3(6) .
O24 W1 O21 157.1(7) .
O41 W1 O7 159.7(7) .
O16 W1 O7 93.6(6) .
O32 W1 O7 64.5(7) .
O24 W1 O7 64.5(7) .
O21 W1 O7 93.4(6) .
O41 W1 O1 159.5(8) .
O16 W1 O1 63.9(7) .
O32 W1 O1 92.8(7) .
O24 W1 O1 92.4(8) .
O21 W1 O1 65.5(7) .
O7 W1 O1 40.8(7) .
O37 W2 O29 103.9(7) .
O37 W2 O27 101.3(7) .
O29 W2 O27 154.7(7) .
O37 W2 O30 100.6(7) .
O29 W2 O30 86.7(7) .
O27 W2 O30 87.6(6) .
O37 W2 O13 103.4(8) .
O29 W2 O13 88.3(8) .
O27 W2 O13 87.0(7) .
O30 W2 O13 156.0(7) .
O37 W2 O4 159.4(7) .
O29 W2 O4 62.9(7) .
O27 W2 O4 93.1(7) .
O30 W2 O4 94.6(7) .
O13 W2 O4 62.4(8) .
O37 W2 O6 158.5(7) .
O29 W2 O6 90.8(7) .
O27 W2 O6 64.7(7) .
O30 W2 O6 64.2(6) .
O13 W2 O6 92.4(7) .
O4 W2 O6 42.1(7) .
O40 W3 O11 101.7(8) .
O40 W3 O16 99.6(6) .
O11 W3 O16 89.8(7) .
O40 W3 O15 101.5(8) .
O11 W3 O15 85.2(9) .
O16 W3 O15 158.9(7) .
O40 W3 O17 101.4(7) .
O11 W3 O17 156.8(7) .
O16 W3 O17 87.2(6) .
O15 W3 O17 89.4(7) .
O40 W3 O3 158.2(7) .
O11 W3 O3 63.4(8) .
O16 W3 O3 96.3(6) .
O15 W3 O3 63.2(8) .
O17 W3 O3 94.1(7) .
O40 W3 O1 159.2(8) .
O11 W3 O1 91.7(8) .
O16 W3 O1 64.3(7) .
O15 W3 O1 95.3(8) .
O17 W3 O1 66.4(7) .
O3 W3 O1 42.4(8) .
O44 W4 O27 101.9(7) .
O44 W4 O23 100.1(7) .
O27 W4 O23 157.9(7) .
O44 W4 O9 102.5(7) .
O27 W4 O9 87.4(6) .
O23 W4 O9 89.5(7) .
O44 W4 O26 98.1(7) .
O27 W4 O26 87.3(6) .
O23 W4 O26 88.1(7) .
O9 W4 O26 159.5(7) .
O44 W4 O5 159.5(7) .
O27 W4 O5 93.2(7) .
O23 W4 O5 65.9(7) .
O9 W4 O5 64.3(7) .
O26 W4 O5 96.3(7) .
O44 W4 O6 157.9(7) .
O27 W4 O6 64.2(7) .
O23 W4 O6 94.4(7) .
O9 W4 O6 94.3(7) .
O26 W4 O6 65.6(6) .
O5 W4 O6 42.5(7) .
O33 W5 O31 99.6(8) .
O33 W5 O30 103.1(6) .
O31 W5 O30 157.3(7) .
O33 W5 O25 99.3(7) .
O31 W5 O25 89.2(8) .
O30 W5 O25 87.7(7) .
O33 W5 O26 100.9(7) .
O31 W5 O26 87.4(7) .
O30 W5 O26 87.8(6) .
O25 W5 O26 159.8(7) .
O33 W5 O8 156.4(8) .
O31 W5 O8 65.1(8) .
O30 W5 O8 93.5(7) .
O25 W5 O8 64.2(8) .
O26 W5 O8 96.4(7) .
O33 W5 O6 161.4(8) .
O31 W5 O6 93.5(8) .
O30 W5 O6 64.3(7) .
O25 W5 O6 94.0(8) .
O26 W5 O6 66.4(7) .
O8 W5 O6 42.2(7) .
O43 W6 O18 102.9(8) .
O43 W6 O21 99.7(7) .
O18 W6 O21 157.3(7) .
O43 W6 O17 100.6(7) .
O18 W6 O17 86.3(7) .
O21 W6 O17 87.5(6) .
O43 W6 O19 99.0(7) .
O18 W6 O19 89.5(7) .
O21 W6 O19 89.1(6) .
O17 W6 O19 160.5(7) .
O43 W6 O2 159.0(7) .
O18 W6 O2 64.4(8) .
O21 W6 O2 94.5(7) .
O17 W6 O2 95.4(7) .
O19 W6 O2 65.7(7) .
O43 W6 O1 157.3(7) .
O18 W6 O1 93.4(8) .
O21 W6 O1 64.2(7) .
O17 W6 O1 64.5(7) .
O19 W6 O1 96.8(7) .
O2 W6 O1 43.7(7) .
O38 W7 O28 101.2(7) .
O38 W7 O22 103.4(7) .
O28 W7 O22 155.0(8) .
O38 W7 O25 101.7(7) .
O28 W7 O25 90.5(8) .
O22 W7 O25 89.0(8) .
O38 W7 O19 98.2(7) .
O28 W7 O19 83.6(7) .
O22 W7 O19 88.5(7) .
O25 W7 O19 160.1(7) .
O38 W7 O8 154.5(7) .
O28 W7 O8 62.5(8) .
O22 W7 O8 95.7(7) .
O25 W7 O8 61.5(7) .
O19 W7 O8 99.1(7) .
O38 W7 O2 157.8(7) .
O28 W7 O2 88.9(7) .
O22 W7 O2 66.5(7) .
O25 W7 O2 97.9(7) .
O19 W7 O2 63.1(7) .
O8 W7 O2 47.1(7) .
O39 W8 O10 103.4(7) .
O39 W8 O24 101.7(7) .
O10 W8 O24 87.5(8) .
O39 W8 O20 99.7(7) .
O10 W8 O20 156.8(7) .
O24 W8 O20 89.6(8) .
O39 W8 O23 99.0(7) .
O10 W8 O23 90.1(8) .
O24 W8 O23 159.2(7) .
O20 W8 O23 84.6(8) .
O39 W8 O7 157.7(7) .
O10 W8 O7 92.5(7) .
O24 W8 O7 63.0(7) .
O20 W8 O7 65.9(7) .
O23 W8 O7 96.5(7) .
O39 W8 O5 156.6(7) .
O10 W8 O5 64.2(7) .
O24 W8 O5 97.7(7) .
O20 W8 O5 93.4(7) .
O23 W8 O5 62.8(7) .
O7 W8 O5 45.6(7) .
O35 W9 O11 102.8(7) .
O35 W9 O12 99.5(7) .
O11 W9 O12 84.9(8) .
O35 W9 O10 103.5(7) .
O11 W9 O10 87.5(8) .
O12 W9 O10 156.9(7) .
O35 W9 O9 100.1(7) .
O11 W9 O9 156.9(7) .
O12 W9 O9 88.9(8) .
O10 W9 O9 89.6(7) .
O35 W9 O5 157.6(7) .
O11 W9 O5 95.9(8) .
O12 W9 O5 94.4(7) .
O10 W9 O5 64.8(7) .
O9 W9 O5 62.4(7) .
O35 W9 O3 155.4(6) .
O11 W9 O3 60.4(7) .
O12 W9 O3 63.3(7) .
O10 W9 O3 94.1(7) .
O9 W9 O3 97.0(7) .
O5 W9 O3 46.8(7) .
O36 W10 O29 103.9(7) .
O36 W10 O14 102.1(7) .
O29 W10 O14 86.4(8) .
O36 W10 O18 102.0(7) .
O29 W10 O18 154.1(7) .
O14 W10 O18 88.2(8) .
O36 W10 O22 99.6(7) .
O29 W10 O22 87.1(8) .
O14 W10 O22 158.3(7) .
O18 W10 O22 88.7(8) .
O36 W10 O2 155.6(7) .
O29 W10 O2 94.4(7) .
O14 W10 O2 94.9(7) .
O18 W10 O2 60.9(7) .
O22 W10 O2 65.0(7) .
O36 W10 O4 157.8(7) .
O29 W10 O4 60.6(7) .
O14 W10 O4 63.4(7) .
O18 W10 O4 94.5(7) .
O22 W10 O4 95.5(7) .
O2 W10 O4 46.5(7) .
O42 W11 O32 101.7(7) .
O42 W11 O28 105.2(7) .
O32 W11 O28 82.8(8) .
O42 W11 O31 101.2(7) .
O32 W11 O31 157.0(8) .
O28 W11 O31 90.4(8) .
O42 W11 O20 101.7(7) .
O32 W11 O20 90.3(8) .
O28 W11 O20 153.0(8) .
O31 W11 O20 85.9(8) .
O42 W11 O8 155.2(6) .
O32 W11 O8 96.8(7) .
O28 W11 O8 60.8(8) .
O31 W11 O8 61.1(8) .
O20 W11 O8 94.5(8) .
O42 W11 O7 156.4(6) .
O32 W11 O7 61.3(7) .
O28 W11 O7 89.7(7) .
O31 W11 O7 96.8(7) .
O20 W11 O7 64.3(7) .
O8 W11 O7 48.4(7) .
O34 W12 O13 101.6(8) .
O34 W12 O15 100.1(8) .
O13 W12 O15 158.2(8) .
O34 W12 O14 100.8(7) .
O13 W12 O14 87.1(8) .
O15 W12 O14 90.6(8) .
O34 W12 O12 100.4(7) .
O13 W12 O12 88.3(8) .
O15 W12 O12 86.1(9) .
O14 W12 O12 158.7(7) .
O34 W12 O3 156.8(7) .
O13 W12 O3 96.2(7) .
O15 W12 O3 62.4(8) .
O14 W12 O3 94.7(7) .
O12 W12 O3 65.1(7) .
O34 W12 O4 156.8(7) .
O13 W12 O4 61.5(8) .
O15 W12 O4 98.0(8) .
O14 W12 O4 64.6(7) .
O12 W12 O4 95.1(7) .
O3 W12 O4 46.3(7) .
O100 Cr1 O109 94.7(5) .
O100 Cr1 O111 93.1(5) .
O109 Cr1 O111 92.5(5) .
O100 Cr1 O106 93.0(5) .
O109 Cr1 O106 89.9(5) .
O111 Cr1 O106 173.2(5) .
O100 Cr1 O108 96.5(5) .
O109 Cr1 O108 168.7(5) .
O111 Cr1 O108 88.3(6) .
O106 Cr1 O108 88.1(5) .
O100 Cr1 N1 177.8(5) .
O109 Cr1 N1 83.4(5) .
O111 Cr1 N1 86.0(6) .
O106 Cr1 N1 88.0(5) .
O108 Cr1 N1 85.5(5) .
O100 Cr2 O101 93.1(4) .
O100 Cr2 O110 93.7(5) .
O101 Cr2 O110 88.8(5) .
O100 Cr2 O104 95.2(5) .
O101 Cr2 O104 92.3(5) .
O110 Cr2 O104 171.0(5) .
O100 Cr2 O112 93.7(5) .
O101 Cr2 O112 173.2(5) .
O110 Cr2 O112 90.2(5) .
O104 Cr2 O112 87.7(6) .
O100 Cr2 N2 177.9(5) .
O101 Cr2 N2 84.8(5) .
O110 Cr2 N2 86.5(5) .
O104 Cr2 N2 84.8(5) .
O112 Cr2 N2 88.4(5) .
O100 Cr3 O107 93.9(5) .
O100 Cr3 O103 95.6(5) .
O107 Cr3 O103 88.6(5) .
O100 Cr3 O102 93.0(5) .
O107 Cr3 O102 173.1(5) .
O103 Cr3 O102 91.1(5) .
O100 Cr3 O105 94.4(5) .
O107 Cr3 O105 90.9(5) .
O103 Cr3 O105 170.1(5) .
O102 Cr3 O105 88.2(5) .
O100 Cr3 N3 177.8(5) .
O107 Cr3 N3 83.9(5) .
O103 Cr3 N3 84.4(5) .
O102 Cr3 N3 89.2(5) .
O105 Cr3 N3 85.7(5) .
O113 Cr4 O114 94.2(5) .
O113 Cr4 O116 94.6(5) .
O114 Cr4 O116 93.4(5) .
O113 Cr4 O122 94.1(5) .
O114 Cr4 O122 171.7(5) .
O116 Cr4 O122 86.7(5) .
O113 Cr4 O124 94.3(5) .
O114 Cr4 O124 88.7(5) .
O116 Cr4 O124 170.7(5) .
O122 Cr4 O124 89.9(5) .
O113 Cr4 N4 178.3(5) .
O114 Cr4 N4 84.1(5) .
O116 Cr4 N4 85.0(5) .
O122 Cr4 N4 87.6(5) .
O124 Cr4 N4 86.1(5) .
O113 Cr5 O115 93.9(5) .
O113 Cr5 O121 94.8(5) .
O115 Cr5 O121 88.2(5) .
O113 Cr5 O118 92.3(5) .
O115 Cr5 O118 173.7(5) .
O121 Cr5 O118 91.6(5) .
O113 Cr5 O117 95.4(5) .
O115 Cr5 O117 91.5(5) .
O121 Cr5 O117 169.7(5) .
O118 Cr5 O117 87.5(5) .
O113 Cr5 N5 177.6(5) .
O115 Cr5 N5 88.4(5) .
O121 Cr5 N5 85.1(5) .
O118 Cr5 N5 85.3(5) .
O117 Cr5 N5 84.6(5) .
O113 Cr6 O125 96.0(5) .
O113 Cr6 O120 93.9(5) .
O125 Cr6 O120 91.1(5) .
O113 Cr6 O123 92.5(5) .
O125 Cr6 O123 90.5(5) .
O120 Cr6 O123 173.2(5) .
O113 Cr6 O119 96.2(5) .
O125 Cr6 O119 167.8(5) .
O120 Cr6 O119 87.6(5) .
O123 Cr6 O119 89.5(5) .
O113 Cr6 N6 178.6(5) .
O125 Cr6 N6 82.7(5) .
O120 Cr6 N6 86.7(5) .
O123 Cr6 N6 87.0(5) .
O119 Cr6 N6 85.1(5) .
O1 Si1 O6 178.1(12) .
O1 Si1 O5 108.9(12) .
O6 Si1 O5 69.2(11) .
O1 Si1 O7 65.6(11) .
O6 Si1 O7 114.0(11) .
O5 Si1 O7 74.2(11) .
O1 Si1 O4 113.0(12) .
O6 Si1 O4 67.3(11) .
O5 Si1 O4 104.4(11) .
O7 Si1 O4 177.3(10) .
O1 Si1 O2 71.1(11) .
O6 Si1 O2 110.7(11) .
O5 Si1 O2 178.8(10) .
O7 Si1 O2 106.9(10) .
O4 Si1 O2 74.5(11) .
O1 Si1 O8 116.0(12) .
O6 Si1 O8 65.5(11) .
O5 Si1 O8 108.6(11) .
O7 Si1 O8 77.5(10) .
O4 Si1 O8 105.2(11) .
O2 Si1 O8 72.3(10) .
O1 Si1 O3 65.4(11) .
O6 Si1 O3 113.3(11) .
O5 Si1 O3 73.8(10) .
O7 Si1 O3 106.2(10) .
O4 Si1 O3 71.1(10) .
O2 Si1 O3 105.2(10) .
O8 Si1 O3 176.1(10) .
Na4 Na3 Na2 128.0(4) 2_657
Na3 Na4 Na1 128.3(4) .
Si1 O1 O7 59.2(11) .
Si1 O1 O3 61.5(11) .
O7 O1 O3 99.6(16) .
Si1 O1 O2 57.1(10) .
O7 O1 O2 94.4(14) .
O3 O1 O2 94.7(15) .
Si1 O1 W3 127.0(13) .
O7 O1 W3 133.7(14) .
O3 O1 W3 65.5(10) .
O2 O1 W3 128.8(13) .
Si1 O1 W1 125.4(13) .
O7 O1 W1 66.4(10) .
O3 O1 W1 135.7(14) .
O2 O1 W1 126.9(13) .
W3 O1 W1 93.3(8) .
Si1 O1 W6 119.3(12) .
O7 O1 W6 128.1(13) .
O3 O1 W6 126.2(13) .
O2 O1 W6 62.2(10) .
W3 O1 W6 91.1(8) .
W1 O1 W6 90.6(8) .
Si1 O2 O1 51.7(10) .
Si1 O2 W6 125.9(10) .
O1 O2 W6 74.1(11) .
Si1 O2 W7 120.7(10) .
O1 O2 W7 134.9(12) .
W6 O2 W7 95.8(7) .
Si1 O2 W10 119.5(11) .
O1 O2 W10 131.8(11) .
W6 O2 W10 95.0(7) .
W7 O2 W10 92.2(6) .
Si1 O3 O1 53.2(10) .
Si1 O3 W3 125.2(11) .
O1 O3 W3 72.0(11) .
Si1 O3 W12 121.1(10) .
O1 O3 W12 137.4(14) .
W3 O3 W12 97.4(7) .
Si1 O3 W9 117.3(10) .
O1 O3 W9 128.1(13) .
W3 O3 W9 95.5(7) .
W12 O3 W9 93.3(7) .
Si1 O4 O6 54.0(10) .
Si1 O4 W2 125.7(11) .
O6 O4 W2 71.8(11) .
Si1 O4 W12 121.5(11) .
O6 O4 W12 135.3(13) .
W2 O4 W12 95.5(8) .
Si1 O4 W10 119.5(11) .
O6 O4 W10 130.2(12) .
W2 O4 W10 94.3(7) .
W12 O4 W10 92.4(7) .
Si1 O5 O6 53.6(10) .
Si1 O5 W4 126.4(12) .
O6 O5 W4 72.8(11) .
Si1 O5 W9 122.0(11) .
O6 O5 W9 135.0(13) .
W4 O5 W9 95.3(8) .
Si1 O5 W8 119.0(12) .
O6 O5 W8 131.5(12) .
W4 O5 W8 94.2(7) .
W9 O5 W8 91.7(7) .
Si1 O6 O8 61.3(11) .
Si1 O6 O4 58.7(11) .
O8 O6 O4 97.3(16) .
Si1 O6 O5 57.2(10) .
O8 O6 O5 98.3(15) .
O4 O6 O5 92.3(14) .
Si1 O6 W2 124.8(11) .
O8 O6 W2 129.9(13) .
O4 O6 W2 66.1(10) .
O5 O6 W2 127.9(13) .
Si1 O6 W5 125.4(12) .
O8 O6 W5 64.1(10) .
O4 O6 W5 133.0(13) .
O5 O6 W5 131.3(12) .
W2 O6 W5 92.2(7) .
Si1 O6 W4 121.8(11) .
O8 O6 W4 130.3(13) .
O4 O6 W4 127.8(13) .
O5 O6 W4 64.7(10) .
W2 O6 W4 91.1(8) .
W5 O6 W4 91.7(7) .
Si1 O7 O1 55.2(10) .
Si1 O7 W1 127.9(10) .
O1 O7 W1 72.8(11) .
Si1 O7 W8 121.2(11) .
O1 O7 W8 131.7(12) .
W1 O7 W8 95.0(7) .
Si1 O7 W11 118.1(9) .
O1 O7 W11 134.2(13) .
W1 O7 W11 94.1(7) .
W8 O7 W11 92.2(6) .
Si1 O8 O6 53.2(10) .
Si1 O8 W5 126.8(13) .
O6 O8 W5 73.6(11) .
Si1 O8 W7 119.9(11) .
O6 O8 W7 134.0(14) .
W5 O8 W7 97.4(8) .
Si1 O8 W11 115.9(11) .
O6 O8 W11 131.7(14) .
W5 O8 W11 96.1(7) .
W7 O8 W11 93.6(8) .
W4 O9 W9 137.3(10) .
W8 O10 W9 138.7(9) .
W9 O11 W3 140.6(11) .
W12 O12 W9 138.3(11) .
W12 O13 W2 139.6(11) .
W12 O14 W10 139.6(9) .
W12 O15 W3 136.8(11) .
W1 O16 W3 137.8(8) .
W6 O17 W3 137.6(8) .
W6 O18 W10 138.7(11) .
W6 O19 W7 135.1(9) .
W8 O20 W11 137.0(10) .
W6 O21 W1 139.3(8) .
W7 O22 W10 136.2(10) .
W4 O23 W8 136.5(10) .
W8 O24 W1 137.1(10) .
W5 O25 W7 136.5(10) .
W5 O26 W4 136.0(8) .
W4 O27 W2 139.6(8) .
W7 O28 W11 141.6(11) .
W10 O29 W2 141.4(10) .
W5 O30 W2 138.5(8) .
W5 O31 W11 137.3(11) .
W1 O32 W11 139.1(10) .
Cr1 O100 Cr3 119.6(5) .
Cr1 O100 Cr2 120.7(5) .
Cr3 O100 Cr2 119.7(5) .
C48 O101 Cr2 134.2(11) .
C48 O102 Cr3 129.3(12) .
C47 O103 Cr3 135.1(11) .
C47 O104 Cr2 129.7(12) .
C45 O105 Cr3 133.1(11) .
C45 O106 Cr1 130.2(13) .
C46 O107 Cr3 130.1(13) .
C46 O108 Cr1 130.8(12) .
C43 O109 Cr1 133.5(11) .
C43 O110 Cr2 130.8(12) .
C44 O111 Cr1 128.1(12) .
C44 O112 Cr2 134.3(11) .
Cr5 O113 Cr6 120.4(6) .
Cr5 O113 Cr4 119.8(5) .
Cr6 O113 Cr4 119.8(5) .
C49 O114 Cr4 133.0(11) .
C49 O115 Cr5 130.3(12) .
C50 O116 Cr4 130.0(12) .
C50 O117 Cr5 135.8(12) .
C54 O118 Cr5 130.7(13) .
C54 O119 Cr6 131.2(13) .
C53 O120 Cr6 129.4(12) .
C53 O121 Cr5 134.0(12) .
C52 O122 Cr4 133.8(12) .
C52 O123 Cr6 130.6(13) .
C51 O124 Cr4 131.8(11) .
C51 O125 Cr6 135.9(10) .
O201 O200 O201 180.0(14) 2_657
O203 O202 O203 180.0(12) 2_557
C1 N1 C5 116.5(17) .
C1 N1 Cr1 121.9(14) .
C5 N1 Cr1 121.3(12) .
C12 N2 C8 118.8(15) .
C12 N2 Cr2 121.7(11) .
C8 N2 Cr2 119.5(12) .
C19 N3 C15 122.0(16) .
C19 N3 Cr3 119.6(12) .
C15 N3 Cr3 117.3(12) .
C22 N4 C26 118.3(14) .
C22 N4 Cr4 120.1(11) .
C26 N4 Cr4 121.6(11) .
C33 N5 C29 121.8(15) .
C33 N5 Cr5 118.0(12) .
C29 N5 Cr5 118.6(11) .
C40 N6 C36 119.6(15) .
C40 N6 Cr6 119.0(12) .
C36 N6 Cr6 121.1(12) .
N1 C1 C2 124(2) .
C1 C2 C3 119(2) .
C4 C3 C2 115.2(18) .
C4 C3 C6 121(2) .
C2 C3 C6 123.4(19) .
C5 C4 C3 123(2) .
C4 C5 N1 121.8(18) .
C3 C6 C7 109(2) .
N2 C8 C9 119.6(17) .
C10 C9 C8 120.3(17) .
C9 C10 C11 120.3(17) .
C9 C10 C13 120.9(16) .
C11 C10 C13 118.9(16) .
C10 C11 C12 117.6(17) .
N2 C12 C11 123.4(16) .
C10 C13 C14 108.9(16) .
N3 C15 C16 120.3(18) .
C17 C16 C15 117.0(19) .
C16 C17 C18 121(2) .
C16 C17 C20 118.2(19) .
C18 C17 C20 120.2(19) .
C19 C18 C17 116.2(18) .
N3 C19 C18 123.1(17) .
C17 C20 C21 108(2) .
N4 C22 C23 121.0(15) .
C24 C23 C22 120.6(16) .
C25 C24 C23 119.2(17) .
C25 C24 C27 120.9(16) .
C23 C24 C27 119.7(16) .
C24 C25 C26 120.6(18) .
N4 C26 C25 120.2(16) .
C24 C27 C28 109.3(17) .
N5 C29 C30 122.2(16) .
C29 C30 C31 118.4(16) .
C32 C31 C30 116.3(17) .
C32 C31 C34 125.8(18) .
C30 C31 C34 117.8(17) .
C31 C32 C33 120.0(17) .
N5 C33 C32 121.2(17) .
C31 C34 C35 107(2) .
C37 C36 N6 123.7(18) .
C36 C37 C38 120.2(19) .
C39 C38 C37 115.6(18) .
C39 C38 C41 123(2) .
C37 C38 C41 121.2(19) .
C40 C39 C38 122(2) .
N6 C40 C39 118.5(18) .
C42 C41 C38 110(2) .
O110 C43 O109 126.5(16) .
O112 C44 O111 126.1(16) .
O106 C45 O105 125.7(18) .
O108 C46 O107 126.4(19) .
O103 C47 O104 125.5(17) .
O102 C48 O101 127.7(17) .
O115 C49 O114 126.7(17) .
O117 C50 O116 123.8(18) .
O124 C51 O125 122.8(16) .
O123 C52 O122 125.3(19) .
O121 C53 O120 125.2(19) .
O119 C54 O118 124.5(19) .

loop_
_geom_bond_atom_site_label_1
_geom_bond_atom_site_label_2
_geom_bond_distance
_geom_bond_site_symmetry_2
W1 O41 1.706(15) .
W1 O16 1.874(13) .
W1 O32 1.876(17) .
W1 O24 1.913(19) .
W1 O21 1.916(14) .
W1 O7 2.34(2) .
W1 O1 2.44(2) .
W2 O37 1.674(15) .
W2 O29 1.877(18) .
W2 O27 1.888(13) .
W2 O30 1.893(13) .
W2 O13 1.908(18) .
W2 O4 2.35(2) .
W2 O6 2.44(2) .
W3 O40 1.656(15) .
W3 O11 1.88(2) .
W3 O16 1.909(13) .
W3 O15 1.92(2) .
W3 O17 1.924(14) .
W3 O3 2.31(2) .
W3 O1 2.41(2) .
W4 O44 1.645(16) .
W4 O27 1.856(13) .
W4 O23 1.888(17) .
W4 O9 1.891(16) .
W4 O26 1.909(13) .
W4 O5 2.35(2) .
W4 O6 2.48(2) .
W5 O33 1.673(14) .
W5 O31 1.872(19) .
W5 O30 1.874(14) .
W5 O25 1.881(19) .
W5 O26 1.904(14) .
W5 O8 2.29(2) .
W5 O6 2.45(2) .
W6 O43 1.642(15) .
W6 O18 1.844(18) .
W6 O21 1.854(13) .
W6 O17 1.857(13) .
W6 O19 1.886(15) .
W6 O2 2.32(2) .
W6 O1 2.53(2) .
W7 O38 1.700(14) .
W7 O28 1.844(18) .
W7 O22 1.855(17) .
W7 O25 1.915(19) .
W7 O19 1.926(16) .
W7 O8 2.40(2) .
W7 O2 2.423(19) .
W8 O39 1.682(14) .
W8 O10 1.860(16) .
W8 O24 1.867(19) .
W8 O20 1.877(18) .
W8 O23 1.911(18) .
W8 O7 2.433(19) .
W8 O5 2.47(2) .
W9 O35 1.664(13) .
W9 O11 1.86(2) .
W9 O12 1.886(18) .
W9 O10 1.897(16) .
W9 O9 1.897(17) .
W9 O5 2.43(2) .
W9 O3 2.45(2) .
W10 O36 1.652(13) .
W10 O29 1.864(19) .
W10 O14 1.886(16) .
W10 O18 1.92(2) .
W10 O22 1.929(17) .
W10 O2 2.449(19) .
W10 O4 2.46(2) .
W11 O42 1.705(11) .
W11 O32 1.889(18) .
W11 O28 1.902(18) .
W11 O31 1.92(2) .
W11 O20 1.924(19) .
W11 O8 2.45(2) .
W11 O7 2.476(18) .
W12 O34 1.650(13) .
W12 O13 1.85(2) .
W12 O15 1.86(2) .
W12 O14 1.868(17) .
W12 O12 1.871(18) .
W12 O3 2.376(19) .
W12 O4 2.419(19) .
Cr1 O100 1.902(10) .
Cr1 O109 1.955(12) .
Cr1 O111 1.959(12) .
Cr1 O106 1.963(12) .
Cr1 O108 2.024(13) .
Cr1 N1 2.105(15) .
Cr2 O100 1.923(10) .
Cr2 O101 1.954(12) .
Cr2 O110 1.954(12) .
Cr2 O104 1.976(12) .
Cr2 O112 1.972(12) .
Cr2 N2 2.109(13) .
Cr3 O100 1.910(11) .
Cr3 O107 1.950(13) .
Cr3 O103 1.974(11) .
Cr3 O102 1.978(13) .
Cr3 O105 1.984(12) .
Cr3 N3 2.122(14) .
Cr4 O113 1.934(11) .
Cr4 O114 1.956(11) .
Cr4 O116 1.973(12) .
Cr4 O122 1.976(12) .
Cr4 O124 1.985(12) .
Cr4 N4 2.114(13) .
Cr5 O113 1.886(11) .
Cr5 O115 1.968(12) .
Cr5 O121 1.986(11) .
Cr5 O118 1.987(13) .
Cr5 O117 1.992(11) .
Cr5 N5 2.108(14) .
Cr6 O113 1.908(10) .
Cr6 O125 1.960(11) .
Cr6 O120 1.966(12) .
Cr6 O123 1.989(12) .
Cr6 O119 2.017(13) .
Cr6 N6 2.133(14) .
Si1 O1 1.51(2) .
Si1 O6 1.51(2) .
Si1 O5 1.58(2) .
Si1 O7 1.575(19) .
Si1 O4 1.59(2) .
Si1 O2 1.61(2) .
Si1 O8 1.65(2) .
Si1 O3 1.652(19) .
Na1 Na4 3.150(10) .
Na2 Na3 3.156(10) 2_657
Na3 Na4 2.151(10) .
Na3 Na2 3.157(10) 2_657
O1 O7 1.67(3) .
O1 O3 1.71(3) .
O1 O2 1.81(3) .
O4 O6 1.72(3) .
O5 O6 1.75(3) .
O6 O8 1.71(3) .
O101 C48 1.257(18) .
O102 C48 1.211(19) .
O103 C47 1.251(19) .
O104 C47 1.254(19) .
O105 C45 1.27(2) .
O106 C45 1.223(19) .
O107 C46 1.24(2) .
O108 C46 1.23(2) .
O109 C43 1.292(19) .
O110 C43 1.199(19) .
O111 C44 1.310(19) .
O112 C44 1.224(19) .
O114 C49 1.282(19) .
O115 C49 1.234(19) .
O116 C50 1.30(2) .
O117 C50 1.24(2) .
O118 C54 1.25(2) .
O119 C54 1.24(2) .
O120 C53 1.28(2) .
O121 C53 1.24(2) .
O122 C52 1.27(2) .
O123 C52 1.25(2) .
O124 C51 1.236(18) .
O125 C51 1.286(19) .
O200 O201 1.47(2) .
O200 O201 1.47(2) 2_657
O202 O203 1.46(2) .
O202 O203 1.46(2) 2_557
N1 C1 1.31(2) .
N1 C5 1.42(2) .
N2 C12 1.32(2) .
N2 C8 1.36(2) .
N3 C19 1.31(2) .
N3 C15 1.33(2) .
N4 C22 1.36(2) .
N4 C26 1.38(2) .
N5 C33 1.31(2) .
N5 C29 1.35(2) .
N6 C40 1.36(2) .
N6 C36 1.36(2) .
C1 C2 1.32(3) .
C2 C3 1.46(3) .
C3 C4 1.37(2) .
C3 C6 1.51(3) .
C4 C5 1.30(2) .
C6 C7 1.54(4) .
C8 C9 1.42(2) .
C9 C10 1.35(2) .
C10 C11 1.36(2) .
C10 C13 1.52(2) .
C11 C12 1.42(2) .
C13 C14 1.59(3) .
C15 C16 1.45(3) .
C16 C17 1.38(3) .
C17 C18 1.43(3) .
C17 C20 1.55(3) .
C18 C19 1.40(2) .
C20 C21 1.61(4) .
C22 C23 1.39(2) .
C23 C24 1.36(2) .
C24 C25 1.36(2) .
C24 C27 1.51(2) .
C25 C26 1.39(3) .
C27 C28 1.57(3) .
C29 C30 1.40(2) .
C30 C31 1.48(3) .
C31 C32 1.41(2) .
C31 C34 1.52(3) .
C32 C33 1.44(2) .
C34 C35 1.61(4) .
C36 C37 1.31(2) .
C37 C38 1.41(3) .
C38 C39 1.41(3) .
C38 C41 1.54(3) .
C39 C40 1.37(2) .
C41 C42 1.55(4) .

loop_
_geom_torsion_atom_site_label_1
_geom_torsion_atom_site_label_2
_geom_torsion_atom_site_label_3
_geom_torsion_atom_site_label_4
_geom_torsion
O5 Si1 O1 O7 -61.8(12)
O4 Si1 O1 O7 -177.4(11)
O2 Si1 O1 O7 119.4(12)
O8 Si1 O1 O7 61.0(13)
O3 Si1 O1 O7 -123.1(13)
O5 Si1 O1 O3 61.2(13)
O7 Si1 O1 O3 123.1(13)
O4 Si1 O1 O3 -54.4(13)
O2 Si1 O1 O3 -117.5(12)
O8 Si1 O1 O3 -175.9(11)
O5 Si1 O1 O2 178.7(11)
O7 Si1 O1 O2 -119.4(12)
O4 Si1 O1 O2 63.1(12)
O8 Si1 O1 O2 -58.5(13)
O3 Si1 O1 O2 117.5(12)
O5 Si1 O1 W3 62.2(17)
O7 Si1 O1 W3 124.0(18)
O4 Si1 O1 W3 -53.4(18)
O2 Si1 O1 W3 -116.6(16)
O8 Si1 O1 W3 -175.0(12)
O3 Si1 O1 W3 0.9(12)
O5 Si1 O1 W1 -66.5(17)
O7 Si1 O1 W1 -4.7(12)
O4 Si1 O1 W1 177.9(12)
O2 Si1 O1 W1 114.8(16)
O8 Si1 O1 W1 56.3(18)
O3 Si1 O1 W1 -127.7(18)
O5 Si1 O1 W6 179.0(11)
O7 Si1 O1 W6 -119.2(15)
O4 Si1 O1 W6 63.4(15)
O2 Si1 O1 W6 0.2(11)
O8 Si1 O1 W6 -58.2(16)
O3 Si1 O1 W6 117.7(15)
O6 Si1 O2 O1 -179.4(12)
O7 Si1 O2 O1 56.0(12)
O4 Si1 O2 O1 -121.6(13)
O8 Si1 O2 O1 126.5(13)
O3 Si1 O2 O1 -56.7(12)
O1 Si1 O2 W6 -0.3(12)
O6 Si1 O2 W6 -179.7(11)
O7 Si1 O2 W6 55.7(14)
O4 Si1 O2 W6 -121.8(14)
O8 Si1 O2 W6 126.2(15)
O3 Si1 O2 W6 -56.9(14)
O1 Si1 O2 W7 -125.2(14)
O6 Si1 O2 W7 55.4(15)
O7 Si1 O2 W7 -69.3(13)
O4 Si1 O2 W7 113.2(13)
O8 Si1 O2 W7 1.2(11)
O3 Si1 O2 W7 178.1(11)
O1 Si1 O2 W10 122.0(14)
O6 Si1 O2 W10 -57.4(14)
O7 Si1 O2 W10 178.0(10)
O4 Si1 O2 W10 0.4(10)
O8 Si1 O2 W10 -111.5(13)
O3 Si1 O2 W10 65.3(13)
O7 O1 O2 Si1 -48.6(11)
O3 O1 O2 Si1 51.4(11)
W3 O1 O2 Si1 113.5(18)
W1 O1 O2 Si1 -112.2(17)
W6 O1 O2 Si1 -179.8(10)
Si1 O1 O2 W6 179.8(10)
O7 O1 O2 W6 131.2(13)
O3 O1 O2 W6 -128.8(12)
W3 O1 O2 W6 -66.7(15)
W1 O1 O2 W6 67.6(14)
Si1 O1 O2 W7 97.6(17)
O7 O1 O2 W7 49(2)
O3 O1 O2 W7 149.0(15)
W3 O1 O2 W7 -148.9(12)
W1 O1 O2 W7 -15(3)
W6 O1 O2 W7 -82.2(16)
Si1 O1 O2 W10 -97.8(16)
O7 O1 O2 W10 -146.4(15)
O3 O1 O2 W10 -46(2)
W3 O1 O2 W10 16(3)
W1 O1 O2 W10 150.0(11)
W6 O1 O2 W10 82.4(15)
O6 Si1 O3 O1 -178.5(13)
O5 Si1 O3 O1 -120.3(14)
O7 Si1 O3 O1 -52.7(13)
O4 Si1 O3 O1 127.7(14)
O2 Si1 O3 O1 60.4(13)
O1 Si1 O3 W3 -0.9(12)
O6 Si1 O3 W3 -179.5(12)
O5 Si1 O3 W3 -121.3(15)
O7 Si1 O3 W3 -53.6(15)
O4 Si1 O3 W3 126.8(15)
O2 Si1 O3 W3 59.5(14)
O1 Si1 O3 W12 -128.5(16)
O6 Si1 O3 W12 52.9(16)
O5 Si1 O3 W12 111.1(14)
O7 Si1 O3 W12 178.8(11)
O4 Si1 O3 W12 -0.8(12)
O2 Si1 O3 W12 -68.1(14)
O1 Si1 O3 W9 118.8(15)
O6 Si1 O3 W9 -59.8(14)
O5 Si1 O3 W9 -1.6(11)
O7 Si1 O3 W9 66.1(13)
O4 Si1 O3 W9 -113.5(13)
O2 Si1 O3 W9 179.2(10)
O7 O1 O3 Si1 46.9(11)
O2 O1 O3 Si1 -48.4(10)
W3 O1 O3 Si1 -179.2(10)
W1 O1 O3 Si1 113(2)
W6 O1 O3 Si1 -107.0(16)
Si1 O1 O3 W3 179.2(10)
O7 O1 O3 W3 -133.9(13)
O2 O1 O3 W3 130.8(12)
W1 O1 O3 W3 -68.0(17)
W6 O1 O3 W3 72.1(13)
Si1 O1 O3 W12 97.9(18)
O7 O1 O3 W12 144.8(15)
O2 O1 O3 W12 50(2)
W3 O1 O3 W12 -81.3(17)
W1 O1 O3 W12 -149.3(13)
W6 O1 O3 W12 -9(3)
Si1 O1 O3 W9 -98.1(14)
O7 O1 O3 W9 -51(2)
O2 O1 O3 W9 -146.5(13)
W3 O1 O3 W9 82.7(13)
W1 O1 O3 W9 15(3)
W6 O1 O3 W9 154.9(10)
O1 Si1 O4 O6 178.0(13)
O5 Si1 O4 O6 59.7(12)
O2 Si1 O4 O6 -120.9(12)
O8 Si1 O4 O6 -54.6(13)
O3 Si1 O4 O6 126.6(13)
O1 Si1 O4 W2 177.5(13)
O6 Si1 O4 W2 -0.4(13)
O5 Si1 O4 W2 59.3(15)
O2 Si1 O4 W2 -121.3(14)
O8 Si1 O4 W2 -55.0(16)
O3 Si1 O4 W2 126.2(15)
O1 Si1 O4 W12 52.2(17)
O6 Si1 O4 W12 -125.8(16)
O5 Si1 O4 W12 -66.1(15)
O2 Si1 O4 W12 113.3(14)
O8 Si1 O4 W12 179.6(12)
O3 Si1 O4 W12 0.8(12)
O1 Si1 O4 W10 -61.6(15)
O6 Si1 O4 W10 120.4(14)
O5 Si1 O4 W10 -179.8(11)
O2 Si1 O4 W10 -0.4(10)
O8 Si1 O4 W10 65.9(14)
O3 Si1 O4 W10 -112.9(13)
O1 Si1 O5 O6 -179.5(12)
O7 Si1 O5 O6 124.0(12)
O4 Si1 O5 O6 -58.5(12)
O8 Si1 O5 O6 53.4(13)
O3 Si1 O5 O6 -123.4(12)
O1 Si1 O5 W4 179.1(12)
O6 Si1 O5 W4 -1.5(12)
O7 Si1 O5 W4 122.5(14)
O4 Si1 O5 W4 -59.9(15)
O8 Si1 O5 W4 52.0(16)
O3 Si1 O5 W4 -124.9(15)
O1 Si1 O5 W9 -54.4(16)
O6 Si1 O5 W9 125.0(15)
O7 Si1 O5 W9 -111.0(14)
O4 Si1 O5 W9 66.6(14)
O8 Si1 O5 W9 178.5(12)
O3 Si1 O5 W9 1.6(12)
O1 Si1 O5 W8 58.3(15)
O6 Si1 O5 W8 -122.2(14)
O7 Si1 O5 W8 1.8(10)
O4 Si1 O5 W8 179.3(11)
O8 Si1 O5 W8 -68.8(14)
O3 Si1 O5 W8 114.4(13)
O5 Si1 O6 O8 123.2(13)
O7 Si1 O6 O8 62.4(13)
O4 Si1 O6 O8 -120.2(13)
O2 Si1 O6 O8 -58.1(13)
O3 Si1 O6 O8 -176.0(11)
O5 Si1 O6 O4 -116.6(13)
O7 Si1 O6 O4 -177.4(11)
O2 Si1 O6 O4 62.1(12)
O8 Si1 O6 O4 120.2(13)
O3 Si1 O6 O4 -55.7(12)
O7 Si1 O6 O5 -60.8(12)
O4 Si1 O6 O5 116.6(13)
O2 Si1 O6 O5 178.7(11)
O8 Si1 O6 O5 -123.2(13)
O3 Si1 O6 O5 60.8(12)
O5 Si1 O6 W2 -116.2(15)
O7 Si1 O6 W2 -177.0(11)
O4 Si1 O6 W2 0.4(12)
O2 Si1 O6 W2 62.6(15)
O8 Si1 O6 W2 120.6(17)
O3 Si1 O6 W2 -55.3(16)
O5 Si1 O6 W5 120.3(15)
O7 Si1 O6 W5 59.5(16)
O4 Si1 O6 W5 -123.1(16)
O2 Si1 O6 W5 -61.0(16)
O8 Si1 O6 W5 -2.9(11)
O3 Si1 O6 W5 -178.9(11)
O5 Si1 O6 W4 1.3(11)
O7 Si1 O6 W4 -59.5(15)
O4 Si1 O6 W4 117.9(15)
O2 Si1 O6 W4 -180.0(10)
O8 Si1 O6 W4 -121.9(15)
O3 Si1 O6 W4 62.1(15)
W2 O4 O6 Si1 179.6(11)
W12 O4 O6 Si1 100.6(18)
W10 O4 O6 Si1 -100.4(16)
Si1 O4 O6 O8 49.8(11)
W2 O4 O6 O8 -130.5(13)
W12 O4 O6 O8 150.4(16)
W10 O4 O6 O8 -51(2)
Si1 O4 O6 O5 -48.8(10)
W2 O4 O6 O5 130.8(12)
W12 O4 O6 O5 52(2)
W10 O4 O6 O5 -149.2(15)
Si1 O4 O6 W2 -179.6(11)
W12 O4 O6 W2 -79.1(16)
W10 O4 O6 W2 79.9(14)
Si1 O4 O6 W5 111.1(18)
W2 O4 O6 W5 -69.3(16)
W12 O4 O6 W5 -148.4(13)
W10 O4 O6 W5 11(3)
Si1 O4 O6 W4 -108.0(15)
W2 O4 O6 W4 71.6(14)
W12 O4 O6 W4 -7(3)
W10 O4 O6 W4 151.5(11)
W4 O5 O6 Si1 178.8(10)
W9 O5 O6 Si1 -101.2(18)
W8 O5 O6 Si1 98.7(17)
Si1 O5 O6 O8 -47.9(11)
W4 O5 O6 O8 130.9(12)
W9 O5 O6 O8 -149.1(16)
W8 O5 O6 O8 51(2)
Si1 O5 O6 O4 49.9(11)
W4 O5 O6 O4 -131.3(12)
W9 O5 O6 O4 -51(2)
W8 O5 O6 O4 148.6(16)
Si1 O5 O6 W2 111.1(16)
W4 O5 O6 W2 -70.1(14)
W9 O5 O6 W2 10(3)
W8 O5 O6 W2 -150.2(12)
Si1 O5 O6 W5 -110.5(18)
W4 O5 O6 W5 68.3(16)
W9 O5 O6 W5 148.3(13)
W8 O5 O6 W5 -12(3)
Si1 O5 O6 W4 -178.8(10)
W9 O5 O6 W4 80.0(17)
W8 O5 O6 W4 -80.1(15)
O6 Si1 O7 O1 178.0(13)
O5 Si1 O7 O1 119.9(13)
O2 Si1 O7 O1 -59.4(13)
O8 Si1 O7 O1 -126.3(14)
O3 Si1 O7 O1 52.5(13)
O1 Si1 O7 W1 5.1(13)
O6 Si1 O7 W1 -177.0(12)
O5 Si1 O7 W1 125.0(14)
O2 Si1 O7 W1 -54.4(14)
O8 Si1 O7 W1 -121.3(14)
O3 Si1 O7 W1 57.6(15)
O1 Si1 O7 W8 -121.8(14)
O6 Si1 O7 W8 56.2(14)
O5 Si1 O7 W8 -1.8(11)
O2 Si1 O7 W8 178.8(10)
O8 Si1 O7 W8 111.9(13)
O3 Si1 O7 W8 -69.3(13)
O1 Si1 O7 W11 126.3(15)
O6 Si1 O7 W11 -55.7(15)
O5 Si1 O7 W11 -113.8(13)
O2 Si1 O7 W11 66.8(13)
O8 Si1 O7 W11 -0.1(12)
O3 Si1 O7 W11 178.8(10)
O3 O1 O7 Si1 -48.3(11)
O2 O1 O7 Si1 47.2(10)
W3 O1 O7 Si1 -113(2)
W1 O1 O7 Si1 175.8(11)
W6 O1 O7 Si1 104.9(16)
Si1 O1 O7 W1 -175.8(11)
O3 O1 O7 W1 135.9(13)
O2 O1 O7 W1 -128.6(13)
W3 O1 O7 W1 70.7(18)
W6 O1 O7 W1 -70.9(15)
Si1 O1 O7 W8 103.0(16)
O3 O1 O7 W8 55(2)
O2 O1 O7 W8 150.2(14)
W3 O1 O7 W8 -10(3)
W1 O1 O7 W8 -81.1(15)
W6 O1 O7 W8 -152.0(11)
Si1 O1 O7 W11 -97.1(17)
O3 O1 O7 W11 -145.4(14)
O2 O1 O7 W11 -50(2)
W3 O1 O7 W11 149.4(13)
W1 O1 O7 W11 78.7(15)
W6 O1 O7 W11 8(3)
O1 Si1 O8 O6 -178.6(13)
O5 Si1 O8 O6 -55.6(14)
O7 Si1 O8 O6 -123.9(13)
O4 Si1 O8 O6 55.7(13)
O2 Si1 O8 O6 123.6(13)
O1 Si1 O8 W5 -175.5(13)
O6 Si1 O8 W5 3.2(12)
O5 Si1 O8 W5 -52.5(16)
O7 Si1 O8 W5 -120.8(15)
O4 Si1 O8 W5 58.9(16)
O2 Si1 O8 W5 126.7(16)
O1 Si1 O8 W7 56.6(16)
O6 Si1 O8 W7 -124.8(16)
O5 Si1 O8 W7 179.6(12)
O7 Si1 O8 W7 111.2(14)
O4 Si1 O8 W7 -69.1(15)
O2 Si1 O8 W7 -1.2(11)
O1 Si1 O8 W11 -54.6(16)
O6 Si1 O8 W11 124.0(15)
O5 Si1 O8 W11 68.4(15)
O7 Si1 O8 W11 0.1(12)
O4 Si1 O8 W11 179.7(11)
O2 Si1 O8 W11 -112.4(14)
O4 O6 O8 Si1 -48.1(10)
O5 O6 O8 Si1 45.3(10)
W2 O6 O8 Si1 -113.0(17)
W5 O6 O8 Si1 177.4(10)
W4 O6 O8 Si1 108.9(16)
Si1 O6 O8 W5 -177.4(10)
O4 O6 O8 W5 134.5(12)
O5 O6 O8 W5 -132.1(12)
W2 O6 O8 W5 69.6(14)
W4 O6 O8 W5 -68.4(15)
Si1 O6 O8 W7 98.3(17)
O4 O6 O8 W7 50(2)
O5 O6 O8 W7 143.5(16)
W2 O6 O8 W7 -15(3)
W5 O6 O8 W7 -84.4(16)
W4 O6 O8 W7 -152.8(12)
Si1 O6 O8 W11 -93.8(16)
O4 O6 O8 W11 -141.9(15)
O5 O6 O8 W11 -49(2)
W2 O6 O8 W11 153.2(11)
W5 O6 O8 W11 83.6(15)
W4 O6 O8 W11 15(3)
O44 W4 O9 W9 -153.8(12)
O27 W4 O9 W9 104.5(13)
O23 W4 O9 W9 -53.6(13)
O26 W4 O9 W9 29(3)
O5 W4 O9 W9 9.6(11)
O6 W4 O9 W9 40.7(13)
O35 W9 O9 W4 155.6(12)
O11 W9 O9 W4 -31(3)
O12 W9 O9 W4 -105.0(13)
O10 W9 O9 W4 52.0(13)
O5 W9 O9 W4 -9.5(11)
O3 W9 O9 W4 -42.1(14)
O39 W8 O10 W9 150.3(14)
O24 W8 O10 W9 -108.3(16)
O20 W8 O10 W9 -25(3)
O23 W8 O10 W9 51.0(16)
O7 W8 O10 W9 -45.5(16)
O5 W8 O10 W9 -8.4(13)
O35 W9 O10 W8 -151.1(14)
O11 W9 O10 W8 106.3(16)
O12 W9 O10 W8 35(3)
O9 W9 O10 W8 -50.8(16)
O5 W9 O10 W8 8.6(14)
O3 W9 O10 W8 46.2(16)
O35 W9 O11 W3 157.1(15)
O12 W9 O11 W3 58.5(16)
O10 W9 O11 W3 -99.7(16)
O9 W9 O11 W3 -16(3)
O5 W9 O11 W3 -35.4(17)
O3 W9 O11 W3 -3.5(13)
O40 W3 O11 W9 -159.5(15)
O16 W3 O11 W9 100.7(16)
O15 W3 O11 W9 -58.7(16)
O17 W3 O11 W9 18(3)
O3 W3 O11 W9 3.6(14)
O1 W3 O11 W9 36.5(17)
O34 W12 O12 W9 160.3(15)
O13 W12 O12 W9 -98.2(16)
O15 W12 O12 W9 60.7(16)
O14 W12 O12 W9 -21(3)
O3 W12 O12 W9 -0.5(14)
O4 W12 O12 W9 -36.9(17)
O35 W9 O12 W12 -161.0(15)
O11 W9 O12 W12 -58.8(16)
O10 W9 O12 W12 13(3)
O9 W9 O12 W12 99.0(16)
O5 W9 O12 W12 36.8(17)
O3 W9 O12 W12 0.5(13)
O34 W12 O13 W2 -152.1(15)
O15 W12 O13 W2 33(3)
O14 W12 O13 W2 -51.7(16)
O12 W12 O13 W2 107.6(16)
O3 W12 O13 W2 42.8(16)
O4 W12 O13 W2 10.9(13)
O34 W12 O14 W10 159.1(15)
O13 W12 O14 W10 57.9(16)
O15 W12 O14 W10 -100.4(16)
O12 W12 O14 W10 -20(3)
O3 W12 O14 W10 -38.1(16)
O4 W12 O14 W10 -1.9(13)
O36 W10 O14 W12 -160.3(14)
O29 W10 O14 W12 -56.9(15)
O18 W10 O14 W12 97.8(15)
O22 W10 O14 W12 16(3)
O2 W10 O14 W12 37.2(16)
O4 W10 O14 W12 1.8(13)
O34 W12 O15 W3 -159.0(15)
O13 W12 O15 W3 16(3)
O14 W12 O15 W3 99.9(16)
O12 W12 O15 W3 -59.1(16)
O3 W12 O15 W3 4.9(13)
O4 W12 O15 W3 35.5(17)
O41 W1 O16 W3 -155.9(12)
O32 W1 O16 W3 18(2)
O24 W1 O16 W3 102.1(13)
O21 W1 O16 W3 -55.5(12)
O7 W1 O16 W3 37.8(13)
O1 W1 O16 W3 8.8(11)
O43 W6 O17 W3 155.3(11)
O18 W6 O17 W3 -102.2(13)
O21 W6 O17 W3 55.9(12)
O19 W6 O17 W3 -24(3)
O2 W6 O17 W3 -38.3(12)
O1 W6 O17 W3 -6.6(11)
O43 W6 O18 W10 -151.6(14)
O21 W6 O18 W10 34(3)
O17 W6 O18 W10 108.4(15)
O19 W6 O18 W10 -52.5(15)
O2 W6 O18 W10 10.6(13)
O1 W6 O18 W10 44.3(16)
O43 W6 O19 W7 158.5(11)
O18 W6 O19 W7 55.5(12)
O21 W6 O19 W7 -101.8(12)
O17 W6 O19 W7 -22(3)
O2 W6 O19 W7 -6.5(10)
O1 W6 O19 W7 -37.9(12)
O39 W8 O20 W11 153.4(15)
O10 W8 O20 W11 -31(3)
O24 W8 O20 W11 51.7(16)
O23 W8 O20 W11 -108.3(16)
O7 W8 O20 W11 -8.7(13)
O5 W8 O20 W11 -46.1(16)
O43 W6 O21 W1 -156.8(11)
O18 W6 O21 W1 18(2)
O17 W6 O21 W1 -56.5(12)
O19 W6 O21 W1 104.3(12)
O2 W6 O21 W1 38.8(12)
O1 W6 O21 W1 6.3(10)
O38 W7 O22 W10 155.6(14)
O28 W7 O22 W10 -14(3)
O25 W7 O22 W10 -102.6(15)
O19 W7 O22 W10 57.6(15)
O8 W7 O22 W10 -41.4(16)
O2 W7 O22 W10 -3.5(13)
O44 W4 O23 W8 155.7(13)
O27 W4 O23 W8 -29(3)
O9 W4 O23 W8 53.2(14)
O26 W4 O23 W8 -106.4(13)
O5 W4 O23 W8 -8.7(12)
O6 W4 O23 W8 -41.1(14)
O39 W8 O24 W1 -155.9(13)
O10 W8 O24 W1 100.9(14)
O20 W8 O24 W1 -56.1(14)
O23 W8 O24 W1 17(3)
O7 W8 O24 W1 6.8(11)
O5 W8 O24 W1 37.3(14)
O33 W5 O25 W7 155.9(13)
O31 W5 O25 W7 56.2(14)
O30 W5 O25 W7 -101.3(14)
O26 W5 O25 W7 -24(3)
O8 W5 O25 W7 -6.3(12)
O6 W5 O25 W7 -37.2(14)
O44 W4 O27 W2 154.5(11)
O23 W4 O27 W2 -21(2)
O9 W4 O27 W2 -103.4(12)
O26 W4 O27 W2 56.8(12)
O5 W4 O27 W2 -39.3(12)
O6 W4 O27 W2 -7.3(10)
O37 W2 O27 W4 -155.4(11)
O29 W2 O27 W4 22(2)
O30 W2 O27 W4 -55.1(12)
O13 W2 O27 W4 101.5(12)
O4 W2 O27 W4 39.4(12)
O6 W2 O27 W4 7.4(10)
O38 W7 O28 W11 144.9(16)
O22 W7 O28 W11 -46(3)
O25 W7 O28 W11 43.0(17)
O19 W7 O28 W11 -118.0(17)
O8 W7 O28 W11 -14.3(15)
O2 W7 O28 W11 -55.0(17)
O36 W10 O29 W2 152.7(14)
O14 W10 O29 W2 51.1(15)
O18 W10 O29 W2 -27(3)
O22 W10 O29 W2 -108.2(15)
O2 W10 O29 W2 -43.6(15)
O4 W10 O29 W2 -10.2(13)
O37 W2 O29 W10 -152.5(14)
O27 W2 O29 W10 30(3)
O30 W2 O29 W10 107.4(15)
O13 W2 O29 W10 -49.2(15)
O4 W2 O29 W10 10.5(13)
O6 W2 O29 W10 43.3(15)
O33 W5 O30 W2 -155.8(12)
O31 W5 O30 W2 23(3)
O25 W5 O30 W2 105.2(13)
O26 W5 O30 W2 -55.1(13)
O8 W5 O30 W2 41.2(14)
O6 W5 O30 W2 9.6(11)
O37 W2 O30 W5 154.3(13)
O29 W2 O30 W5 -102.1(13)
O27 W2 O30 W5 53.3(13)
O13 W2 O30 W5 -24(3)
O4 W2 O30 W5 -39.7(13)
O6 W2 O30 W5 -9.6(12)
O33 W5 O31 W11 -153.7(15)
O30 W5 O31 W11 28(3)
O25 W5 O31 W11 -54.4(16)
O26 W5 O31 W11 105.7(16)
O8 W5 O31 W11 7.4(14)
O6 W5 O31 W11 39.6(16)
O41 W1 O32 W11 -152.5(13)
O16 W1 O32 W11 34(3)
O24 W1 O32 W11 -50.4(14)
O21 W1 O32 W11 107.2(14)
O7 W1 O32 W11 11.6(12)
O1 W1 O32 W11 41.9(15)
O42 W11 O32 W1 151.1(13)
O28 W11 O32 W1 -104.8(15)
O31 W11 O32 W1 -31(3)
O20 W11 O32 W1 49.0(15)
O8 W11 O32 W1 -45.5(15)
O7 W11 O32 W1 -11.2(12)
O115 Cr5 O113 Cr6 -128.5(7)
O121 Cr5 O113 Cr6 -40.0(7)
O118 Cr5 O113 Cr6 51.8(7)
O117 Cr5 O113 Cr6 139.6(7)
O115 Cr5 O113 Cr4 52.0(7)
O121 Cr5 O113 Cr4 140.5(6)
O118 Cr5 O113 Cr4 -127.7(7)
O117 Cr5 O113 Cr4 -39.9(7)
C5 N1 C1 C2 -2(3)
Cr1 N1 C1 C2 172.5(16)
N1 C1 C2 C3 -1(3)
C1 C2 C3 C4 4(3)
C1 C2 C3 C6 -179.0(19)
C2 C3 C4 C5 -3(3)
C6 C3 C4 C5 179.3(18)
C3 C4 C5 N1 0(3)
C1 N1 C5 C4 2(3)
Cr1 N1 C5 C4 -172.1(14)
C4 C3 C6 C7 -126(2)
C2 C3 C6 C7 57(3)
C12 N2 C8 C9 -2(3)
Cr2 N2 C8 C9 179.0(13)
N2 C8 C9 C10 0(3)
C8 C9 C10 C11 0(3)
C8 C9 C10 C13 -179.4(17)
C9 C10 C11 C12 0(3)
C13 C10 C11 C12 179.6(17)
C8 N2 C12 C11 2(3)
Cr2 N2 C12 C11 -178.8(13)
C10 C11 C12 N2 -1(3)
C9 C10 C13 C14 72(2)
C11 C10 C13 C14 -108(2)
C19 N3 C15 C16 -2(3)
Cr3 N3 C15 C16 165.9(15)
N3 C15 C16 C17 -1(3)
C15 C16 C17 C18 1(3)
C15 C16 C17 C20 -171.8(19)
C16 C17 C18 C19 1(3)
C20 C17 C18 C19 173.5(19)
C15 N3 C19 C18 4(3)
Cr3 N3 C19 C18 -163.4(15)
C17 C18 C19 N3 -4(3)
C16 C17 C20 C21 93(3)
C18 C17 C20 C21 -79(3)
C26 N4 C22 C23 1(3)
Cr4 N4 C22 C23 -179.4(14)
N4 C22 C23 C24 0(3)
C22 C23 C24 C25 -2(3)
C22 C23 C24 C27 -176.4(18)
C23 C24 C25 C26 3(3)
C27 C24 C25 C26 177.8(19)
C22 N4 C26 C25 0(3)
Cr4 N4 C26 C25 -179.2(15)
C24 C25 C26 N4 -3(3)
C25 C24 C27 C28 -68(3)
C23 C24 C27 C28 106(2)
C33 N5 C29 C30 -1(3)
Cr5 N5 C29 C30 -166.5(15)
N5 C29 C30 C31 4(3)
C29 C30 C31 C32 -3(3)
C29 C30 C31 C34 173(2)
C30 C31 C32 C33 1(3)
C34 C31 C32 C33 -175(2)
C29 N5 C33 C32 -1(3)
Cr5 N5 C33 C32 163.8(15)
C31 C32 C33 N5 2(3)
C32 C31 C34 C35 79(3)
C30 C31 C34 C35 -97(2)
C40 N6 C36 C37 -1(3)
Cr6 N6 C36 C37 172.4(14)
N6 C36 C37 C38 -2(3)
C36 C37 C38 C39 3(3)
C36 C37 C38 C41 -176.9(18)
C37 C38 C39 C40 -2(3)
C41 C38 C39 C40 178.1(19)
C36 N6 C40 C39 2(3)
Cr6 N6 C40 C39 -171.4(13)
C38 C39 C40 N6 -1(3)
C39 C38 C41 C42 -56(3)
C37 C38 C41 C42 124(2)
Cr2 O110 C43 O109 -12(3)
Cr1 O109 C43 O110 -9(3)
Cr2 O112 C44 O111 -20(3)
Cr1 O111 C44 O112 -5(3)
Cr1 O106 C45 O105 -11(3)
Cr3 O105 C45 O106 -13(3)
Cr1 O108 C46 O107 -18(3)
Cr3 O107 C46 O108 -12(3)
Cr3 O103 C47 O104 -9(3)
Cr2 O104 C47 O103 -11(3)
Cr3 O102 C48 O101 -6(3)
Cr2 O101 C48 O102 -11(3)
Cr5 O115 C49 O114 4(3)
Cr4 O114 C49 O115 12(3)
Cr5 O117 C50 O116 10(3)
Cr4 O116 C50 O117 10(3)
Cr4 O124 C51 O125 14(3)
Cr6 O125 C51 O124 8(3)
Cr6 O123 C52 O122 5(3)
Cr4 O122 C52 O123 17(3)
Cr5 O121 C53 O120 18(3)
Cr6 O120 C53 O121 5(3)
Cr6 O119 C54 O118 20(3)
Cr5 O118 C54 O119 11(3)
